data_4031188
loop_
_publ_author_name
'Gazzola, Silvia'
'Beccalli, Egle M.'
'Borelli, Tea'
'Castellano, Carlo'
'Chiacchio, Maria Assunta'
'Diamante, Daria'
'Broggini, Gianluigi'

_publ_section_title
;
 Copper(II)-Catalyzed Alkoxyhalogenation of Alkynyl Ureas and Amides as a
 Route to Haloalkylidene-Substituted Heterocycles.
;
_journal_issue 14
_journal_name_full 'The Journal of organic chemistry'
_journal_page_first 7226
_journal_page_last 7234
_journal_paper_doi 10.1021/acs.joc.5b01227
_journal_volume 80
_journal_year 2015
_chemical_formula_sum 'C17 H14 Cl I N2 O'
_chemical_formula_weight 424.67
_chemical_name_systematic
;
 ?
;
_space_group_IT_number 14
_symmetry_cell_setting monoclinic
_symmetry_space_group_name_Hall '-P 2ybc'
_symmetry_space_group_name_H-M 'P 1 21/c 1'
_atom_sites_solution_hydrogens geom
_atom_sites_solution_primary direct
_atom_sites_solution_secondary difmap
_audit_creation_method SHELXL-97
_cell_angle_alpha 90.00
_cell_angle_beta 101.85(3)
_cell_angle_gamma 90.00
_cell_formula_units_Z 8
_cell_length_a 9.998(2)
_cell_length_b 18.421(4)
_cell_length_c 18.701(4)
_cell_measurement_reflns_used 9395
_cell_measurement_temperature 294(2)
_cell_measurement_theta_max 30.63
_cell_measurement_theta_min 2.21
_cell_volume 3370.8(13)
_computing_structure_refinement 'SHELXL-97 (Sheldrick, 1997)'
_diffrn_ambient_temperature 294(2)
_diffrn_measured_fraction_theta_full 0.947
_diffrn_measured_fraction_theta_max 0.947
_diffrn_measurement_device_type 'Bruker APEX II CCD diffractometer'
_diffrn_measurement_method 'omega scan'
_diffrn_radiation_monochromator graphite
_diffrn_radiation_source 'fine-focus sealed tube'
_diffrn_radiation_type MoK\a
_diffrn_radiation_wavelength 0.71073
_diffrn_reflns_av_R_equivalents 0.0263
_diffrn_reflns_av_sigmaI/netI 0.0199
_diffrn_reflns_limit_h_max 14
_diffrn_reflns_limit_h_min -14
_diffrn_reflns_limit_k_max 26
_diffrn_reflns_limit_k_min -26
_diffrn_reflns_limit_l_max 26
_diffrn_reflns_limit_l_min -27
_diffrn_reflns_number 39475
_diffrn_reflns_theta_full 31.72
_diffrn_reflns_theta_max 31.72
_diffrn_reflns_theta_min 1.57
_exptl_absorpt_coefficient_mu 2.061
_exptl_absorpt_correction_T_max 1.000
_exptl_absorpt_correction_T_min 0.759
_exptl_absorpt_correction_type empirical
_exptl_absorpt_process_details SADABS
_exptl_crystal_colour red
_exptl_crystal_density_diffrn 1.674
_exptl_crystal_density_method 'not measured'
_exptl_crystal_description prism
_exptl_crystal_F_000 1664
_exptl_crystal_size_max 0.08
_exptl_crystal_size_mid 0.03
_exptl_crystal_size_min 0.02
_refine_diff_density_max 1.486
_refine_diff_density_min -0.847
_refine_diff_density_rms 0.087
_refine_ls_extinction_method none
_refine_ls_goodness_of_fit_ref 0.988
_refine_ls_hydrogen_treatment riding
_refine_ls_matrix_type full
_refine_ls_number_parameters 397
_refine_ls_number_reflns 10820
_refine_ls_number_restraints 0
_refine_ls_restrained_S_all 0.988
_refine_ls_R_factor_all 0.0634
_refine_ls_R_factor_gt 0.0406
_refine_ls_shift/su_max 0.012
_refine_ls_shift/su_mean 0.002
_refine_ls_structure_factor_coef Fsqd
_refine_ls_weighting_details 'calc w=1/[\s^2^(Fo^2^)+(0.0593P)^2^+2.6243P] where P=(Fo^2^+2Fc^2^)/3'
_refine_ls_weighting_scheme calc
_refine_ls_wR_factor_gt 0.1100
_refine_ls_wR_factor_ref 0.1247
_reflns_number_gt 7538
_reflns_number_total 10820
_reflns_threshold_expression >2sigma(I)
_cod_data_source_file jo5b01227_si_002.cif
_cod_data_source_block shelxl
_cod_depositor_comments 'Adding full bibliography for 4031188.cif.'
_cod_original_cell_volume 3370.8(12)
_cod_original_sg_symbol_H-M P2(1)/c
_cod_database_code 4031188

loop_
_symmetry_equiv_pos_as_xyz
'x, y, z'
'-x, y+1/2, -z+1/2'
'-x, -y, -z'
'x, -y-1/2, z-1/2'

loop_
_atom_site_label
_atom_site_type_symbol
_atom_site_fract_x
_atom_site_fract_y
_atom_site_fract_z
_atom_site_U_iso_or_equiv
_atom_site_adp_type
_atom_site_occupancy
_atom_site_symmetry_multiplicity
_atom_site_calc_flag
_atom_site_refinement_flags
C1 C 0.2767(3) 0.03654(17) 0.66030(15) 0.0463(6) Uani 1 1 d .
C2 C 0.2840(3) -0.02736(17) 0.69940(16) 0.0514(7) Uani 1 1 d .
H2 H 0.3120 -0.0258 0.7500 0.062 Uiso 1 1 calc R
C3 C 0.2508(3) -0.09385(19) 0.66551(19) 0.0580(8) Uani 1 1 d .
H3 H 0.2577 -0.1363 0.6929 0.070 Uiso 1 1 calc R
C4 C 0.2080(4) -0.0960(2) 0.5918(2) 0.0648(9) Uani 1 1 d .
C5 C 0.1958(4) -0.0336(3) 0.55109(19) 0.0804(12) Uani 1 1 d .
H5 H 0.1654 -0.0358 0.5007 0.097 Uiso 1 1 calc R
C6 C 0.2287(4) 0.0326(2) 0.58509(18) 0.0694(9) Uani 1 1 d .
H6 H 0.2187 0.0749 0.5574 0.083 Uiso 1 1 calc R
C7 C 0.4097(3) 0.11605(16) 0.74308(16) 0.0447(6) Uani 1 1 d .
C8 C 0.6987(3) 0.05513(19) 0.86756(17) 0.0516(7) Uani 1 1 d .
H8 H 0.6983 0.0054 0.8590 0.062 Uiso 1 1 calc R
C9 C 0.6033(3) 0.09606(16) 0.82817(15) 0.0437(6) Uani 1 1 d .
C10 C 0.5770(3) 0.17584(16) 0.82693(17) 0.0495(6) Uani 1 1 d .
H10A H 0.5690 0.1936 0.8747 0.059 Uiso 1 1 calc R
H10B H 0.6486 0.2025 0.8104 0.059 Uiso 1 1 calc R
C11 C 0.3931(3) 0.24920(16) 0.74378(18) 0.0495(6) Uani 1 1 d .
H11A H 0.3924 0.2832 0.7833 0.059 Uiso 1 1 calc R
H11B H 0.2991 0.2416 0.7188 0.059 Uiso 1 1 calc R
C12 C 0.4701(3) 0.28322(15) 0.69067(15) 0.0411(5) Uani 1 1 d .
C13 C 0.4734(3) 0.35845(17) 0.68525(18) 0.0522(7) Uani 1 1 d .
H13 H 0.4319 0.3867 0.7157 0.063 Uiso 1 1 calc R
C14 C 0.5373(4) 0.3917(2) 0.6352(2) 0.0651(9) Uani 1 1 d .
H14 H 0.5363 0.4420 0.6309 0.078 Uiso 1 1 calc R
C15 C 0.6020(4) 0.3504(2) 0.59207(19) 0.0652(10) Uani 1 1 d .
H15 H 0.6473 0.3728 0.5593 0.078 Uiso 1 1 calc R
C16 C 0.6011(4) 0.2765(3) 0.5965(2) 0.0701(10) Uani 1 1 d .
H16 H 0.6452 0.2489 0.5667 0.084 Uiso 1 1 calc R
C17 C 0.5339(4) 0.2423(2) 0.6457(2) 0.0615(8) Uani 1 1 d .
H17 H 0.5322 0.1919 0.6481 0.074 Uiso 1 1 calc R
C18 C -0.2175(3) 0.01859(19) 0.65643(16) 0.0518(7) Uani 1 1 d .
C19 C -0.1240(3) -0.0324(2) 0.64161(19) 0.0628(8) Uani 1 1 d .
H19 H -0.0312 -0.0215 0.6533 0.075 Uiso 1 1 calc R
C20 C -0.1652(4) -0.0984(2) 0.6101(2) 0.0690(9) Uani 1 1 d .
H20 H -0.1011 -0.1314 0.6003 0.083 Uiso 1 1 calc R
C21 C -0.3002(5) -0.1147(2) 0.5936(2) 0.0711(10) Uani 1 1 d .
C22 C -0.3958(4) -0.0653(3) 0.6046(3) 0.0941(16) Uani 1 1 d .
H22 H -0.4883 -0.0765 0.5915 0.113 Uiso 1 1 calc R
C23 C -0.3549(4) 0.0013(3) 0.6353(2) 0.0824(13) Uani 1 1 d .
H23 H -0.4205 0.0350 0.6418 0.099 Uiso 1 1 calc R
C24 C -0.0797(3) 0.09922(17) 0.73566(17) 0.0474(6) Uani 1 1 d .
C25 C 0.1911(3) 0.03608(17) 0.87030(15) 0.0486(6) Uani 1 1 d .
H25 H 0.1842 -0.0141 0.8659 0.058 Uiso 1 1 calc R
C26 C 0.1054(3) 0.07757(16) 0.82520(15) 0.0424(5) Uani 1 1 d .
C27 C 0.0899(3) 0.15771(16) 0.81935(16) 0.0467(6) Uani 1 1 d .
H27A H 0.0810 0.1792 0.8655 0.056 Uiso 1 1 calc R
H27B H 0.1661 0.1800 0.8029 0.056 Uiso 1 1 calc R
C28 C -0.0949(3) 0.23248(17) 0.73835(19) 0.0527(7) Uani 1 1 d .
H28A H -0.0984 0.2635 0.7798 0.063 Uiso 1 1 calc R
H28B H -0.1881 0.2242 0.7125 0.063 Uiso 1 1 calc R
C29 C -0.0190(3) 0.27209(16) 0.68804(15) 0.0439(6) Uani 1 1 d .
C30 C 0.0051(4) 0.34611(19) 0.6968(2) 0.0636(9) Uani 1 1 d .
H30 H -0.0249 0.3707 0.7340 0.076 Uiso 1 1 calc R
C31 C 0.0726(5) 0.3835(2) 0.6516(3) 0.0827(13) Uani 1 1 d .
H31 H 0.0878 0.4330 0.6583 0.099 Uiso 1 1 calc R
C32 C 0.1175(4) 0.3481(3) 0.5967(2) 0.0736(11) Uani 1 1 d .
H32 H 0.1630 0.3735 0.5660 0.088 Uiso 1 1 calc R
C33 C 0.0955(4) 0.2757(3) 0.5872(2) 0.0784(12) Uani 1 1 d .
H33 H 0.1269 0.2517 0.5501 0.094 Uiso 1 1 calc R
C34 C 0.0265(4) 0.2368(2) 0.6323(2) 0.0641(8) Uani 1 1 d .
H34 H 0.0111 0.1873 0.6249 0.077 Uiso 1 1 calc R
N1 N 0.3091(3) 0.10548(14) 0.69113(15) 0.0510(6) Uani 1 1 d .
N2 N 0.4476(3) 0.18108(13) 0.77476(14) 0.0495(6) Uani 1 1 d .
N3 N -0.1830(3) 0.08843(16) 0.68527(16) 0.0557(6) Uani 1 1 d .
N4 N -0.0358(3) 0.16400(14) 0.76499(15) 0.0533(6) Uani 1 1 d .
O1 O 0.5005(2) 0.06364(11) 0.77643(11) 0.0476(4) Uani 1 1 d .
O2 O 0.0050(2) 0.04554(11) 0.77224(11) 0.0501(5) Uani 1 1 d .
Cl1 Cl 0.16745(15) -0.18041(8) 0.54954(8) 0.1080(5) Uani 1 1 d .
Cl2 Cl -0.35187(18) -0.19903(9) 0.55395(8) 0.1169(5) Uani 1 1 d .
I1 I 0.84989(2) 0.099462(15) 0.948331(12) 0.06071(8) Uani 1 1 d .
I2 I 0.34141(2) 0.081389(13) 0.950847(11) 0.05572(8) Uani 1 1 d .

loop_
_atom_site_aniso_label
_atom_site_aniso_U_11
_atom_site_aniso_U_22
_atom_site_aniso_U_33
_atom_site_aniso_U_23
_atom_site_aniso_U_13
_atom_site_aniso_U_12
C1 0.0381(12) 0.0561(17) 0.0422(13) 0.0030(12) 0.0027(10) -0.0046(11)
C2 0.0532(16) 0.0559(17) 0.0434(14) 0.0024(12) 0.0063(12) -0.0111(13)
C3 0.0548(17) 0.0557(18) 0.0620(19) -0.0025(15) 0.0086(14) -0.0094(14)
C4 0.0569(19) 0.070(2) 0.065(2) -0.0221(18) 0.0071(16) -0.0126(16)
C5 0.088(3) 0.103(3) 0.0434(17) -0.0120(19) -0.0025(17) -0.012(2)
C6 0.081(2) 0.076(2) 0.0455(17) 0.0095(16) -0.0005(16) -0.0082(19)
C7 0.0442(14) 0.0450(15) 0.0446(14) 0.0072(11) 0.0088(11) -0.0050(11)
C8 0.0444(14) 0.0576(18) 0.0518(16) -0.0008(13) 0.0075(12) 0.0019(13)
C9 0.0406(13) 0.0473(15) 0.0430(13) -0.0007(11) 0.0084(11) -0.0056(11)
C10 0.0476(15) 0.0460(16) 0.0522(16) 0.0015(12) 0.0038(12) -0.0077(12)
C11 0.0502(15) 0.0419(15) 0.0581(17) 0.0074(12) 0.0153(13) 0.0005(12)
C12 0.0345(11) 0.0430(14) 0.0433(13) 0.0043(10) 0.0021(10) -0.0024(10)
C13 0.0558(16) 0.0461(16) 0.0545(16) 0.0059(13) 0.0108(13) -0.0020(13)
C14 0.073(2) 0.0555(19) 0.065(2) 0.0137(16) 0.0096(17) -0.0135(16)
C15 0.0547(18) 0.088(3) 0.0501(17) 0.0161(17) 0.0049(14) -0.0176(18)
C16 0.062(2) 0.095(3) 0.057(2) -0.0081(19) 0.0199(16) 0.002(2)
C17 0.065(2) 0.0561(19) 0.068(2) -0.0033(16) 0.0235(17) -0.0002(15)
C18 0.0461(14) 0.0646(19) 0.0423(14) 0.0038(13) 0.0040(11) -0.0071(13)
C19 0.0496(16) 0.067(2) 0.066(2) -0.0020(16) -0.0005(14) -0.0010(15)
C20 0.070(2) 0.071(2) 0.061(2) -0.0072(17) 0.0008(17) 0.0010(18)
C21 0.085(3) 0.076(3) 0.0542(19) -0.0133(17) 0.0179(18) -0.028(2)
C22 0.059(2) 0.130(4) 0.099(3) -0.044(3) 0.030(2) -0.040(2)
C23 0.0482(18) 0.110(3) 0.092(3) -0.037(3) 0.0201(18) -0.014(2)
C24 0.0447(14) 0.0484(16) 0.0481(15) 0.0079(12) 0.0072(12) -0.0013(11)
C25 0.0523(15) 0.0491(16) 0.0432(14) -0.0026(12) 0.0070(12) 0.0038(12)
C26 0.0414(13) 0.0475(15) 0.0378(12) 0.0001(10) 0.0067(10) -0.0032(11)
C27 0.0440(13) 0.0469(15) 0.0481(15) 0.0029(12) 0.0070(11) -0.0049(11)
C28 0.0467(15) 0.0479(16) 0.0644(18) 0.0080(14) 0.0134(13) 0.0069(12)
C29 0.0357(12) 0.0471(15) 0.0460(14) 0.0051(11) 0.0016(10) 0.0039(10)
C30 0.065(2) 0.0488(18) 0.082(2) -0.0047(16) 0.0268(18) -0.0018(15)
C31 0.075(3) 0.062(2) 0.118(4) 0.007(2) 0.037(3) -0.0114(19)
C32 0.0530(19) 0.093(3) 0.074(2) 0.029(2) 0.0115(17) -0.0060(19)
C33 0.071(2) 0.117(4) 0.0483(19) -0.007(2) 0.0146(17) 0.003(2)
C34 0.072(2) 0.063(2) 0.0594(19) -0.0078(16) 0.0174(16) -0.0072(17)
N1 0.0488(13) 0.0502(14) 0.0497(14) 0.0078(11) 0.0001(11) -0.0045(11)
N2 0.0502(13) 0.0410(13) 0.0537(14) 0.0075(10) 0.0023(11) -0.0041(10)
N3 0.0464(13) 0.0595(16) 0.0569(15) 0.0057(12) 0.0002(11) -0.0018(11)
N4 0.0532(14) 0.0441(13) 0.0580(15) 0.0069(11) 0.0005(11) -0.0013(11)
O1 0.0456(10) 0.0432(10) 0.0495(11) 0.0004(8) -0.0006(8) -0.0019(8)
O2 0.0535(11) 0.0443(11) 0.0469(10) 0.0048(8) -0.0031(9) -0.0029(9)
Cl1 0.1140(10) 0.0946(9) 0.1101(10) -0.0545(8) 0.0103(8) -0.0196(7)
Cl2 0.1474(13) 0.1030(10) 0.1051(10) -0.0455(8) 0.0369(9) -0.0564(9)
I1 0.04436(11) 0.08464(18) 0.05197(12) 0.00073(10) 0.00715(9) -0.00280(9)
I2 0.05189(12) 0.06855(15) 0.04473(11) -0.00261(9) 0.00529(8) 0.00461(9)

loop_
_atom_type_symbol
_atom_type_description
_atom_type_scat_dispersion_real
_atom_type_scat_dispersion_imag
_atom_type_scat_source
C C 0.0033 0.0016 'International Tables Vol C Tables 4.2.6.8 and 6.1.1.4'
H H 0.0000 0.0000 'International Tables Vol C Tables 4.2.6.8 and 6.1.1.4'
N N 0.0061 0.0033 'International Tables Vol C Tables 4.2.6.8 and 6.1.1.4'
O O 0.0106 0.0060 'International Tables Vol C Tables 4.2.6.8 and 6.1.1.4'
Cl Cl 0.1484 0.1585 'International Tables Vol C Tables 4.2.6.8 and 6.1.1.4'
I I -0.4742 1.8119 'International Tables Vol C Tables 4.2.6.8 and 6.1.1.4'

loop_
_geom_angle_atom_site_label_1
_geom_angle_atom_site_label_2
_geom_angle_atom_site_label_3
_geom_angle
C2 C1 C6 117.4(3)
C2 C1 N1 124.8(3)
C6 C1 N1 117.7(3)
C1 C2 C3 122.0(3)
C4 C3 C2 119.1(3)
C3 C4 C5 120.8(3)
C3 C4 Cl1 118.6(3)
C5 C4 Cl1 120.5(3)
C4 C5 C6 119.9(3)
C5 C6 C1 120.7(4)
N1 C7 N2 125.4(3)
N1 C7 O1 125.8(3)
N2 C7 O1 108.7(2)
C9 C8 I1 121.2(3)
C8 C9 O1 119.3(3)
C8 C9 C10 132.7(3)
O1 C9 C10 108.0(2)
N2 C10 C9 101.9(2)
N2 C11 C12 115.1(2)
C17 C12 C13 118.6(3)
C17 C12 C11 122.4(3)
C13 C12 C11 118.9(3)
C14 C13 C12 120.9(3)
C15 C14 C13 119.6(3)
C16 C15 C14 120.7(3)
C15 C16 C17 120.1(4)
C12 C17 C16 120.1(3)
C23 C18 C19 117.0(3)
C23 C18 N3 118.0(3)
C19 C18 N3 124.8(3)
C20 C19 C18 121.7(3)
C21 C20 C19 119.4(4)
C20 C21 C22 120.9(4)
C20 C21 Cl2 119.1(4)
C22 C21 Cl2 120.0(3)
C21 C22 C23 119.9(4)
C22 C23 C18 121.0(4)
N3 C24 N4 126.2(3)
N3 C24 O2 125.3(3)
N4 C24 O2 108.4(2)
C26 C25 I2 120.8(2)
C25 C26 O2 119.4(3)
C25 C26 C27 131.9(3)
O2 C26 C27 108.7(2)
N4 C27 C26 101.1(2)
N4 C28 C29 114.6(3)
C34 C29 C30 118.4(3)
C34 C29 C28 121.8(3)
C30 C29 C28 119.8(3)
C31 C30 C29 121.0(4)
C32 C31 C30 120.2(4)
C33 C32 C31 119.8(4)
C32 C33 C34 120.9(4)
C29 C34 C33 119.6(4)
C7 N1 C1 122.4(3)
C7 N2 C11 123.0(3)
C7 N2 C10 111.4(2)
C11 N2 C10 122.6(2)
C24 N3 C18 121.8(3)
C24 N4 C28 124.0(3)
C24 N4 C27 112.2(2)
C28 N4 C27 123.3(3)
C7 O1 C9 109.6(2)
C24 O2 C26 109.1(2)

loop_
_geom_bond_atom_site_label_1
_geom_bond_atom_site_label_2
_geom_bond_distance
C1 C2 1.380(4)
C1 C6 1.392(4)
C1 N1 1.405(4)
C2 C3 1.388(5)
C3 C4 1.358(5)
C4 C5 1.370(6)
C4 Cl1 1.753(4)
C5 C6 1.384(6)
C7 N1 1.262(4)
C7 N2 1.355(4)
C7 O1 1.383(3)
C8 C9 1.316(4)
C8 I1 2.073(3)
C9 O1 1.393(3)
C9 C10 1.492(4)
C10 N2 1.455(4)
C11 N2 1.441(4)
C11 C12 1.512(4)
C12 C17 1.380(4)
C12 C13 1.390(4)
C13 C14 1.380(5)
C14 C15 1.366(6)
C15 C16 1.363(6)
C16 C17 1.395(5)
C18 C23 1.387(5)
C18 C19 1.392(5)
C18 N3 1.410(4)
C19 C20 1.377(5)
C20 C21 1.355(6)
C21 C22 1.366(7)
C21 Cl2 1.753(4)
C22 C23 1.379(6)
C24 N3 1.263(4)
C24 N4 1.349(4)
C24 O2 1.387(4)
C25 C26 1.317(4)
C25 I2 2.072(3)
C26 O2 1.389(3)
C26 C27 1.486(4)
C27 N4 1.449(4)
C28 N4 1.438(4)
C28 C29 1.512(4)
C29 C34 1.383(5)
C29 C30 1.389(5)
C30 C31 1.370(5)
C31 C32 1.367(7)
C32 C33 1.357(7)
C33 C34 1.392(6)
